data_4339014
loop_
_publ_author_name
'Cangelosi, Virginia M.'
'Sather, Aaron C.'
'Zakharov, Lev N.'
'Berryman, Orion B.'
'Johnson, Darren W.'

_publ_section_title
;
 Diastereoselectivity in the self-assembly of As2L2Cl2 macrocycles is
 directed by the As-pi interaction.
;
_journal_issue 22
_journal_name_full 'Inorganic chemistry'
_journal_page_first 9278
_journal_page_last 9284
_journal_paper_doi 10.1021/ic701290h
_journal_volume 46
_journal_year 2007
_chemical_formula_sum 'C30 H26 As2 Cl2 S4'
_chemical_formula_weight 735.49
_chemical_name_systematic
;

 ?

;
_space_group_IT_number 14
_symmetry_cell_setting monoclinic
_symmetry_space_group_name_Hall '-P 2yn'
_symmetry_space_group_name_H-M 'P 1 21/n 1'
_atom_sites_solution_hydrogens geom
_atom_sites_solution_primary direct
_atom_sites_solution_secondary difmap
_audit_creation_method SHELXL-97
_cell_angle_alpha 90.00
_cell_angle_beta 98.9650(10)
_cell_angle_gamma 90.00
_cell_formula_units_Z 8
_cell_length_a 10.3332(7)
_cell_length_b 34.375(2)
_cell_length_c 17.8593(12)
_cell_measurement_reflns_used 7723
_cell_measurement_temperature 173(2)
_cell_measurement_theta_max 26.46
_cell_measurement_theta_min 2.32
_cell_volume 6266.2(7)
_computing_cell_refinement 'Bruker SMART'
_computing_data_collection 'Bruker SMART'
_computing_data_reduction 'Bruker SAINT'
_computing_molecular_graphics 'Bruker SHELXTL'
_computing_publication_material 'Bruker SHELXTL'
_computing_structure_refinement 'SHELXL-97 (Sheldrick, 1997)'
_computing_structure_solution 'SHELXS-97 (Sheldrick, 1990)'
_diffrn_ambient_temperature 173(2)
_diffrn_measured_fraction_theta_full 0.999
_diffrn_measured_fraction_theta_max 0.999
_diffrn_measurement_device_type 'CCD area detector'
_diffrn_measurement_method 'phi and omega scans'
_diffrn_radiation_monochromator graphite
_diffrn_radiation_source 'fine-focus sealed tube'
_diffrn_radiation_type MoK\a
_diffrn_radiation_wavelength 0.71073
_diffrn_reflns_av_R_equivalents 0.0315
_diffrn_reflns_av_sigmaI/netI 0.0252
_diffrn_reflns_limit_h_max 12
_diffrn_reflns_limit_h_min -11
_diffrn_reflns_limit_k_max 40
_diffrn_reflns_limit_k_min -40
_diffrn_reflns_limit_l_max 21
_diffrn_reflns_limit_l_min -21
_diffrn_reflns_number 53433
_diffrn_reflns_theta_full 25.00
_diffrn_reflns_theta_max 25.00
_diffrn_reflns_theta_min 1.18
_exptl_absorpt_coefficient_mu 2.590
_exptl_absorpt_correction_T_max 0.8395
_exptl_absorpt_correction_T_min 0.5415
_exptl_absorpt_correction_type multi-scan
_exptl_absorpt_process_details SADABS
_exptl_crystal_colour colorless
_exptl_crystal_density_diffrn 1.559
_exptl_crystal_density_meas 0
_exptl_crystal_density_method 'not measured'
_exptl_crystal_description plate
_exptl_crystal_F_000 2960
_exptl_crystal_size_max 0.27
_exptl_crystal_size_mid 0.22
_exptl_crystal_size_min 0.07
_refine_diff_density_max 1.029
_refine_diff_density_min -0.671
_refine_diff_density_rms 0.083
_refine_ls_extinction_method none
_refine_ls_goodness_of_fit_ref 1.260
_refine_ls_hydrogen_treatment noref
_refine_ls_matrix_type full
_refine_ls_number_parameters 708
_refine_ls_number_reflns 11027
_refine_ls_number_restraints 10
_refine_ls_restrained_S_all 1.271
_refine_ls_R_factor_all 0.0657
_refine_ls_R_factor_gt 0.0577
_refine_ls_shift/su_max 0.002
_refine_ls_shift/su_mean 0.000
_refine_ls_structure_factor_coef Fsqd
_refine_ls_weighting_details 'calc w=1/[\s^2^(Fo^2^)+(0.0128P)^2^+24.8624P] where P=(Fo^2^+2Fc^2^)/3'
_refine_ls_weighting_scheme calc
_refine_ls_wR_factor_gt 0.1155
_refine_ls_wR_factor_ref 0.1185
_reflns_number_gt 9741
_reflns_number_total 11027
_reflns_threshold_expression >2sigma(I)
_cod_data_source_file ic701290h-file005.cif
_cod_data_source_block ginnyr9
_cod_depositor_comments
;
The following automatic conversions were performed:

'_symmetry_cell_setting' value 'Monoclinic' changed to 'monoclinic'
according to
/usr/data/users/saulius/automatic-downloads/retrospective/ACS/lib/dictionaries/cif_core.dic
dictionary named 'cif_core.dic' version 2.4.2 from 2011-04-26.

Automatic conversion script
Id: cif_fix_values 2281 2013-09-26 08:29:07Z andrius 
;
_cod_original_cell_volume 6266.3(7)
_cod_original_sg_symbol_H-M P2(1)/n
_cod_database_code 4339014

loop_
_symmetry_equiv_pos_as_xyz
'x, y, z'
'-x+1/2, y+1/2, -z+1/2'
'-x, -y, -z'
'x-1/2, -y-1/2, z-1/2'

loop_
_atom_site_label
_atom_site_type_symbol
_atom_site_fract_x
_atom_site_fract_y
_atom_site_fract_z
_atom_site_U_iso_or_equiv
_atom_site_adp_type
_atom_site_occupancy
_atom_site_symmetry_multiplicity
_atom_site_calc_flag
_atom_site_refinement_flags
_atom_site_disorder_assembly
_atom_site_disorder_group
As1 As 0.07004(6) -0.03507(2) 0.81003(3) 0.04363(16) Uani 1 1 d . . .
As2 As 0.39036(6) 0.036023(17) 0.69471(3) 0.03865(15) Uani 1 1 d . . .
S1 S 0.04821(14) -0.01660(5) 0.92547(8) 0.0465(4) Uani 1 1 d . . .
S2 S 0.54832(14) 0.07597(4) 0.74544(8) 0.0413(3) Uani 1 1 d . . .
S3 S 0.34563(17) 0.07769(5) 0.59923(9) 0.0502(4) Uani 1 1 d . . .
S4 S -0.14141(15) -0.02524(5) 0.77312(8) 0.0461(4) Uani 1 1 d . . .
Cl1 Cl 0.0708(3) -0.09936(6) 0.82333(15) 0.1086(9) Uani 1 1 d . . .
Cl2 Cl 0.5025(3) -0.00739(8) 0.6346(2) 0.0706(12) Uani 0.587(4) 1 d P . .
Cl2' Cl 0.2188(3) 0.05117(11) 0.7562(2) 0.0467(11) Uani 0.413(4) 1 d P . .
C1 C 0.2151(5) -0.02627(19) 0.9751(3) 0.0434(14) Uani 1 1 d . . .
H1A H 0.2202 -0.0185 1.0289 0.052 Uiso 1 1 calc R . .
H1B H 0.2321 -0.0546 0.9738 0.052 Uiso 1 1 calc R . .
C2 C 0.3200(5) -0.00530(17) 0.9418(3) 0.0362(12) Uani 1 1 d . . .
C3 C 0.3459(5) 0.03515(17) 0.9552(3) 0.0375(13) Uani 1 1 d . . .
C4 C 0.2783(6) 0.05762(19) 1.0022(3) 0.0462(15) Uani 1 1 d . . .
H4A H 0.2098 0.0459 1.0241 0.055 Uiso 1 1 calc R . .
C5 C 0.3077(7) 0.0957(2) 1.0172(4) 0.0554(17) Uani 1 1 d . . .
H5A H 0.2616 0.1100 1.0502 0.066 Uiso 1 1 calc R . .
C6 C 0.4062(7) 0.1136(2) 0.9841(4) 0.0533(16) Uani 1 1 d . . .
H6A H 0.4265 0.1402 0.9945 0.064 Uiso 1 1 calc R . .
C7 C 0.4734(6) 0.09339(17) 0.9369(3) 0.0446(14) Uani 1 1 d . . .
H7A H 0.5391 0.1062 0.9144 0.054 Uiso 1 1 calc R . .
C8 C 0.4466(5) 0.05314(16) 0.9207(3) 0.0356(12) Uani 1 1 d . . .
C9 C 0.5172(5) 0.03124(16) 0.8722(3) 0.0336(12) Uani 1 1 d . . .
C10 C 0.4899(5) -0.00791(17) 0.8620(3) 0.0377(13) Uani 1 1 d . . .
H10B H 0.5379 -0.0230 0.8312 0.045 Uiso 1 1 calc R . .
C11 C 0.3923(5) -0.02572(16) 0.8965(3) 0.0383(13) Uani 1 1 d . . .
H11B H 0.3755 -0.0527 0.8883 0.046 Uiso 1 1 calc R . .
C12 C 0.6171(5) 0.04919(17) 0.8318(3) 0.0384(13) Uani 1 1 d . . .
H12B H 0.6757 0.0285 0.8180 0.046 Uiso 1 1 calc R . .
H12C H 0.6711 0.0673 0.8669 0.046 Uiso 1 1 calc R . .
C13 C 0.2383(6) 0.04664(19) 0.5315(3) 0.0493(16) Uani 1 1 d . . .
H13A H 0.1959 0.0629 0.4890 0.059 Uiso 1 1 calc R . .
H13B H 0.2927 0.0270 0.5105 0.059 Uiso 1 1 calc R . .
C14 C 0.1340(6) 0.02610(17) 0.5664(3) 0.0410(14) Uani 1 1 d . . .
C15 C 0.0167(6) 0.04539(17) 0.5803(3) 0.0440(15) Uani 1 1 d . . .
C16 C -0.0089(7) 0.08474(19) 0.5593(4) 0.0533(17) Uani 1 1 d . . .
H16A H 0.0558 0.0994 0.5395 0.064 Uiso 1 1 calc R . .
C17 C -0.1250(7) 0.1018(2) 0.5672(4) 0.0603(19) Uani 1 1 d . . .
H17A H -0.1410 0.1281 0.5524 0.072 Uiso 1 1 calc R . .
C18 C -0.2195(7) 0.0808(2) 0.5966(4) 0.0578(18) Uani 1 1 d . . .
H18A H -0.3015 0.0926 0.5999 0.069 Uiso 1 1 calc R . .
C19 C -0.1974(7) 0.0435(2) 0.6209(3) 0.0527(16) Uani 1 1 d . . .
H19A H -0.2619 0.0303 0.6437 0.063 Uiso 1 1 calc R . .
C20 C -0.0797(6) 0.02445(18) 0.6128(3) 0.0444(15) Uani 1 1 d . . .
C21 C -0.0552(6) -0.01550(17) 0.6340(3) 0.0384(13) Uani 1 1 d . . .
C22 C 0.0578(6) -0.03300(17) 0.6196(3) 0.0427(14) Uani 1 1 d . . .
H22B H 0.0734 -0.0595 0.6330 0.051 Uiso 1 1 calc R . .
C23 C 0.1510(6) -0.01254(18) 0.5855(3) 0.0442(14) Uani 1 1 d . . .
H23A H 0.2273 -0.0257 0.5754 0.053 Uiso 1 1 calc R . .
C24 C -0.1485(6) -0.03859(18) 0.6724(3) 0.0455(14) Uani 1 1 d . . .
H24A H -0.1280 -0.0666 0.6689 0.055 Uiso 1 1 calc R . .
H24B H -0.2388 -0.0344 0.6456 0.055 Uiso 1 1 calc R . .
As1A As 0.72319(6) 0.25220(2) 0.54384(4) 0.05122(18) Uani 1 1 d . . .
As2A As 1.07641(6) 0.197779(19) 0.43792(3) 0.04127(15) Uani 1 1 d D . .
S1A S 0.55263(18) 0.28644(7) 0.49000(9) 0.0693(6) Uani 1 1 d . . .
S4A S 0.73386(17) 0.29228(6) 0.64120(10) 0.0635(5) Uani 1 1 d . A .
Cl1A Cl 0.62774(19) 0.19988(7) 0.58835(15) 0.0957(8) Uani 1 1 d . . .
S2A S 1.12968(17) 0.21989(6) 0.33052(11) 0.0536(6) Uani 0.879(3) 1 d PD A 1
S3A S 1.28617(16) 0.19356(6) 0.48464(10) 0.0482(6) Uani 0.879(3) 1 d PD A 1
Cl2A Cl 1.0360(2) 0.13527(5) 0.39929(12) 0.0594(6) Uani 0.879(3) 1 d PD A 1
C12A C 0.9725(6) 0.2101(2) 0.2682(4) 0.0597(19) Uani 0.879(3) 1 d PD A 1
H12D H 0.9746 0.2224 0.2182 0.072 Uiso 0.879(3) 1 calc PR A 1
H12E H 0.9628 0.1817 0.2601 0.072 Uiso 0.879(3) 1 calc PR A 1
C13A C 1.2796(6) 0.18807(19) 0.5879(3) 0.0502(16) Uani 0.879(3) 1 d PD A 1
H13C H 1.2702 0.1601 0.5990 0.060 Uiso 0.879(3) 1 calc PR A 1
H13D H 1.3642 0.1969 0.6166 0.060 Uiso 0.879(3) 1 calc PR A 1
S2B S 1.043(2) 0.1659(5) 0.3395(9) 0.094(7) Uiso 0.121(3) 1 d PD A 2
S3B S 1.2440(14) 0.1672(4) 0.4985(7) 0.054(4) Uiso 0.121(3) 1 d PD A 2
Cl2B Cl 1.1802(16) 0.2510(4) 0.3974(10) 0.076(5) Uiso 0.121(3) 1 d PD A 2
C12B C 0.9725(6) 0.2101(2) 0.2682(4) 0.0597(19) Uani 0.121(3) 1 d PD A 2
H12F H 1.0392 0.2308 0.2679 0.072 Uiso 0.121(3) 1 calc PR A 2
H12G H 0.9465 0.2005 0.2158 0.072 Uiso 0.121(3) 1 calc PR A 2
C13B C 1.2796(6) 0.18807(19) 0.5879(3) 0.0502(16) Uani 0.121(3) 1 d PD A 2
H13E H 1.3092 0.1672 0.6247 0.060 Uiso 0.121(3) 1 calc PR A 2
H13F H 1.3543 0.2061 0.5877 0.060 Uiso 0.121(3) 1 calc PR A 2
C1A C 0.5165(6) 0.2632(2) 0.3961(4) 0.0608(19) Uani 1 1 d . . .
H1AA H 0.4616 0.2399 0.4003 0.073 Uiso 1 1 calc R . .
H1AB H 0.4645 0.2815 0.3606 0.073 Uiso 1 1 calc R . .
C2A C 0.6338(5) 0.25127(18) 0.3635(3) 0.0424(14) Uani 1 1 d . A .
C3A C 0.7175(6) 0.27897(17) 0.3360(3) 0.0414(14) Uani 1 1 d . . .
C4A C 0.6924(7) 0.31932(19) 0.3366(4) 0.0583(18) Uani 1 1 d . . .
H4AA H 0.6183 0.3284 0.3569 0.070 Uiso 1 1 calc R . .
C5A C 0.7712(10) 0.3454(2) 0.3090(5) 0.077(3) Uani 1 1 d . . .
H5AA H 0.7512 0.3724 0.3096 0.093 Uiso 1 1 calc R . .
C6A C 0.8790(10) 0.3333(3) 0.2804(5) 0.085(3) Uani 1 1 d . . .
H6AA H 0.9344 0.3520 0.2626 0.101 Uiso 1 1 calc R . .
C7A C 0.9091(7) 0.2950(2) 0.2767(4) 0.063(2) Uani 1 1 d . . .
H7AA H 0.9840 0.2873 0.2556 0.075 Uiso 1 1 calc R . .
C8A C 0.8286(6) 0.26610(18) 0.3044(3) 0.0419(14) Uani 1 1 d . A .
C9A C 0.8543(6) 0.22535(19) 0.3002(3) 0.0438(14) Uani 1 1 d . . .
C10A C 0.7722(6) 0.20005(18) 0.3253(3) 0.0462(15) Uani 1 1 d . A .
H10C H 0.7884 0.1730 0.3214 0.055 Uiso 1 1 calc R . .
C11A C 0.6615(6) 0.21242(19) 0.3575(3) 0.0469(15) Uani 1 1 d . . .
H11C H 0.6062 0.1936 0.3752 0.056 Uiso 1 1 calc R A .
C14A C 1.1710(5) 0.21001(16) 0.6162(3) 0.0380(13) Uani 1 1 d . . .
C15A C 1.1699(5) 0.25162(16) 0.6184(3) 0.0341(12) Uani 1 1 d . A .
C16A C 1.2701(6) 0.27432(19) 0.5946(3) 0.0467(15) Uani 1 1 d . . .
H16B H 1.3394 0.2616 0.5752 0.056 Uiso 1 1 calc R A .
C17A C 1.2700(7) 0.31364(19) 0.5987(4) 0.0541(17) Uani 1 1 d . A .
H17B H 1.3397 0.3282 0.5834 0.065 Uiso 1 1 calc R . .
C18A C 1.1676(7) 0.33264(19) 0.6254(4) 0.0540(17) Uani 1 1 d . . .
H18B H 1.1664 0.3603 0.6270 0.065 Uiso 1 1 calc R A .
C19A C 1.0680(6) 0.31187(17) 0.6494(3) 0.0447(14) Uani 1 1 d . A .
H19B H 0.9988 0.3253 0.6675 0.054 Uiso 1 1 calc R . .
C20A C 1.0671(5) 0.27120(16) 0.6475(3) 0.0341(12) Uani 1 1 d . . .
C21A C 0.9680(5) 0.24892(17) 0.6748(3) 0.0384(13) Uani 1 1 d . A .
C22A C 0.9717(6) 0.20903(18) 0.6713(3) 0.0452(15) Uani 1 1 d . . .
H22A H 0.9051 0.1941 0.6889 0.054 Uiso 1 1 calc R A .
C23A C 1.0731(6) 0.19014(16) 0.6419(3) 0.0429(14) Uani 1 1 d . A .
H23B H 1.0733 0.1625 0.6398 0.051 Uiso 1 1 calc R . .
C24A C 0.8604(6) 0.2678(2) 0.7093(3) 0.0536(17) Uani 1 1 d . . .
H24C H 0.8999 0.2872 0.7471 0.064 Uiso 1 1 calc R A .
H24D H 0.8175 0.2477 0.7367 0.064 Uiso 1 1 calc R . .
C1S C 0.8994(11) 0.1192(3) 0.9317(5) 0.092(3) Uani 1 1 d . . .
H1SA H 0.9257 0.1157 0.9847 0.111 Uiso 1 1 calc R . .
C2S C 0.8063(9) 0.1462(3) 0.9057(5) 0.079(3) Uani 1 1 d . . .
H2SA H 0.7656 0.1610 0.9405 0.095 Uiso 1 1 calc R . .
C3S C 0.7721(8) 0.1518(2) 0.8304(5) 0.071(2) Uani 1 1 d . . .
H3SA H 0.7093 0.1711 0.8124 0.085 Uiso 1 1 calc R . .
C4S C 0.8260(9) 0.1303(3) 0.7812(4) 0.072(2) Uani 1 1 d . . .
H4SA H 0.7987 0.1343 0.7285 0.086 Uiso 1 1 calc R . .
C5S C 0.9162(8) 0.1035(3) 0.8033(6) 0.079(2) Uani 1 1 d . . .
H5SA H 0.9538 0.0889 0.7670 0.094 Uiso 1 1 calc R . .
C6S C 0.9551(8) 0.0971(2) 0.8809(7) 0.093(3) Uani 1 1 d . . .
H6SA H 1.0189 0.0779 0.8982 0.111 Uiso 1 1 calc R . .
C7S C -0.1182(9) 0.3870(2) 0.7768(6) 0.081(3) Uani 1 1 d . . .
H7SA H -0.1996 0.3830 0.7449 0.098 Uiso 1 1 calc R . .
C8S C -0.1056(10) 0.3806(3) 0.8540(7) 0.097(3) Uani 1 1 d . . .
H8SA H -0.1800 0.3728 0.8756 0.117 Uiso 1 1 calc R . .
C9S C 0.0124(12) 0.3853(3) 0.8998(6) 0.092(3) Uani 1 1 d . . .
H9SA H 0.0197 0.3804 0.9526 0.111 Uiso 1 1 calc R . .
C10S C 0.1196(10) 0.3969(2) 0.8697(6) 0.089(3) Uani 1 1 d . . .
H10A H 0.2021 0.4003 0.9008 0.107 Uiso 1 1 calc R . .
C11S C 0.1044(10) 0.4036(2) 0.7930(6) 0.086(3) Uani 1 1 d . . .
H11A H 0.1782 0.4116 0.7712 0.103 Uiso 1 1 calc R . .
C12S C -0.0114(10) 0.3991(2) 0.7476(5) 0.078(2) Uani 1 1 d . . .
H12A H -0.0185 0.4045 0.6950 0.094 Uiso 1 1 calc R . .

loop_
_atom_site_aniso_label
_atom_site_aniso_U_11
_atom_site_aniso_U_22
_atom_site_aniso_U_33
_atom_site_aniso_U_23
_atom_site_aniso_U_13
_atom_site_aniso_U_12
As1 0.0391(3) 0.0626(4) 0.0287(3) -0.0060(3) 0.0039(2) 0.0103(3)
As2 0.0375(3) 0.0399(3) 0.0364(3) 0.0019(2) -0.0009(2) -0.0051(3)
S1 0.0338(8) 0.0753(11) 0.0306(7) -0.0121(7) 0.0055(6) -0.0030(7)
S2 0.0409(8) 0.0424(8) 0.0378(7) 0.0027(6) -0.0022(6) -0.0090(6)
S3 0.0604(10) 0.0457(9) 0.0394(8) 0.0052(7) -0.0084(7) -0.0131(8)
S4 0.0391(8) 0.0613(10) 0.0370(8) -0.0059(7) 0.0032(6) 0.0104(7)
Cl1 0.138(2) 0.0567(12) 0.1150(19) -0.0154(12) -0.0294(16) 0.0410(14)
Cl2 0.0398(16) 0.0424(16) 0.127(3) -0.0243(17) 0.0053(16) -0.0015(12)
Cl2' 0.039(2) 0.060(2) 0.040(2) -0.0085(16) 0.0018(15) -0.0005(16)
C1 0.039(3) 0.059(4) 0.030(3) 0.005(3) -0.003(2) -0.003(3)
C2 0.030(3) 0.047(3) 0.029(3) 0.004(2) -0.003(2) 0.000(2)
C3 0.031(3) 0.049(3) 0.028(3) 0.000(2) -0.007(2) 0.003(3)
C4 0.039(3) 0.063(4) 0.035(3) -0.006(3) 0.001(3) 0.004(3)
C5 0.053(4) 0.064(5) 0.046(4) -0.018(3) 0.001(3) 0.011(3)
C6 0.061(4) 0.049(4) 0.047(4) -0.013(3) -0.001(3) 0.000(3)
C7 0.044(3) 0.045(3) 0.041(3) -0.002(3) -0.002(3) -0.004(3)
C8 0.033(3) 0.042(3) 0.029(3) -0.001(2) -0.005(2) 0.004(2)
C9 0.031(3) 0.041(3) 0.026(3) 0.003(2) -0.004(2) 0.001(2)
C10 0.032(3) 0.044(3) 0.037(3) 0.002(2) 0.004(2) 0.006(2)
C11 0.038(3) 0.032(3) 0.042(3) 0.004(2) -0.002(3) 0.002(2)
C12 0.031(3) 0.044(3) 0.039(3) 0.003(3) 0.001(2) 0.000(2)
C13 0.059(4) 0.057(4) 0.028(3) -0.005(3) -0.004(3) -0.013(3)
C14 0.051(4) 0.045(3) 0.024(3) -0.006(2) -0.004(2) -0.007(3)
C15 0.055(4) 0.045(3) 0.026(3) -0.006(2) -0.012(3) -0.004(3)
C16 0.059(4) 0.049(4) 0.048(4) -0.004(3) -0.007(3) -0.005(3)
C17 0.076(5) 0.044(4) 0.054(4) 0.002(3) -0.012(4) 0.006(4)
C18 0.063(4) 0.059(4) 0.046(4) -0.003(3) -0.009(3) 0.011(4)
C19 0.056(4) 0.061(4) 0.037(3) -0.004(3) -0.005(3) 0.006(3)
C20 0.053(4) 0.049(4) 0.027(3) -0.011(3) -0.007(3) 0.002(3)
C21 0.044(3) 0.043(3) 0.026(3) -0.006(2) -0.004(2) -0.003(3)
C22 0.050(4) 0.040(3) 0.035(3) -0.008(3) -0.003(3) -0.002(3)
C23 0.049(4) 0.049(4) 0.031(3) -0.009(3) -0.005(3) -0.003(3)
C24 0.053(4) 0.048(4) 0.032(3) -0.007(3) -0.003(3) -0.001(3)
As1A 0.0319(3) 0.0809(5) 0.0395(3) 0.0024(3) 0.0014(3) 0.0130(3)
As2A 0.0326(3) 0.0544(4) 0.0364(3) -0.0016(3) 0.0042(2) 0.0001(3)
S1A 0.0507(10) 0.1164(17) 0.0394(9) 0.0022(10) 0.0029(8) 0.0412(11)
S4A 0.0473(10) 0.0944(14) 0.0466(9) -0.0065(9) 0.0004(8) 0.0278(10)
Cl1A 0.0433(10) 0.1042(17) 0.132(2) 0.0282(15) -0.0097(12) -0.0113(11)
S2A 0.0335(9) 0.0763(14) 0.0513(11) 0.0219(10) 0.0071(8) -0.0043(9)
S3A 0.0329(9) 0.0736(14) 0.0368(9) -0.0227(9) 0.0011(7) 0.0057(9)
Cl2A 0.0631(12) 0.0402(10) 0.0699(13) 0.0019(9) -0.0053(10) -0.0077(9)
C12A 0.046(4) 0.090(5) 0.041(4) -0.009(3) 0.000(3) 0.012(4)
C13A 0.045(4) 0.052(4) 0.048(4) -0.015(3) -0.010(3) 0.012(3)
C12B 0.046(4) 0.090(5) 0.041(4) -0.009(3) 0.000(3) 0.012(4)
C13B 0.045(4) 0.052(4) 0.048(4) -0.015(3) -0.010(3) 0.012(3)
C1A 0.039(4) 0.096(6) 0.045(4) 0.007(4) 0.001(3) 0.014(4)
C2A 0.035(3) 0.057(4) 0.030(3) 0.005(3) -0.011(2) -0.001(3)
C3A 0.042(3) 0.045(3) 0.032(3) -0.002(2) -0.009(2) 0.002(3)
C4A 0.072(5) 0.048(4) 0.047(4) -0.003(3) -0.014(3) 0.001(4)
C5A 0.100(7) 0.051(5) 0.068(5) -0.001(4) -0.028(5) -0.013(5)
C6A 0.089(6) 0.069(6) 0.081(6) 0.027(5) -0.033(5) -0.041(5)
C7A 0.049(4) 0.086(6) 0.047(4) 0.017(4) -0.011(3) -0.016(4)
C8A 0.041(3) 0.052(4) 0.029(3) 0.001(3) -0.005(2) -0.008(3)
C9A 0.035(3) 0.063(4) 0.030(3) 0.000(3) -0.006(2) -0.002(3)
C10A 0.049(4) 0.042(3) 0.042(3) -0.002(3) -0.011(3) 0.006(3)
C11A 0.039(3) 0.055(4) 0.042(3) 0.013(3) -0.007(3) -0.013(3)
C14A 0.034(3) 0.040(3) 0.036(3) -0.013(2) -0.008(2) 0.004(2)
C15A 0.033(3) 0.041(3) 0.025(3) -0.005(2) -0.005(2) -0.001(2)
C16A 0.043(3) 0.061(4) 0.036(3) -0.008(3) 0.004(3) -0.006(3)
C17A 0.058(4) 0.053(4) 0.050(4) 0.004(3) 0.005(3) -0.016(3)
C18A 0.071(5) 0.037(3) 0.049(4) 0.002(3) -0.003(3) -0.004(3)
C19A 0.051(4) 0.039(3) 0.042(3) -0.003(3) 0.000(3) 0.008(3)
C20A 0.037(3) 0.043(3) 0.021(2) -0.004(2) -0.001(2) 0.005(2)
C21A 0.029(3) 0.053(4) 0.032(3) 0.002(3) 0.001(2) 0.003(3)
C22A 0.037(3) 0.057(4) 0.040(3) 0.012(3) -0.002(3) -0.008(3)
C23A 0.044(3) 0.031(3) 0.048(3) 0.000(3) -0.012(3) -0.002(3)
C24A 0.038(3) 0.082(5) 0.041(3) 0.002(3) 0.006(3) 0.009(3)
C1S 0.123(9) 0.093(7) 0.050(5) 0.013(5) -0.020(5) -0.064(7)
C2S 0.076(6) 0.087(6) 0.078(6) -0.029(5) 0.026(5) -0.033(5)
C3S 0.057(5) 0.062(5) 0.086(6) -0.001(4) -0.012(4) -0.015(4)
C4S 0.083(6) 0.073(5) 0.058(5) 0.000(4) 0.005(4) -0.042(5)
C5S 0.064(5) 0.074(6) 0.102(7) -0.029(5) 0.025(5) -0.029(5)
C6S 0.062(5) 0.048(5) 0.152(10) 0.010(6) -0.036(6) -0.019(4)
C7S 0.070(5) 0.049(4) 0.126(8) 0.010(5) 0.018(5) 0.009(4)
C8S 0.093(7) 0.078(6) 0.139(9) 0.053(6) 0.075(7) 0.024(5)
C9S 0.133(9) 0.064(6) 0.087(7) 0.024(5) 0.041(7) 0.023(6)
C10S 0.105(7) 0.054(5) 0.106(8) -0.001(5) 0.010(6) -0.016(5)
C11S 0.086(7) 0.068(6) 0.115(8) -0.002(5) 0.053(6) -0.022(5)
C12S 0.110(7) 0.050(5) 0.080(6) -0.006(4) 0.034(5) -0.003(5)

loop_
_atom_type_symbol
_atom_type_description
_atom_type_scat_dispersion_real
_atom_type_scat_dispersion_imag
_atom_type_scat_source
C C 0.0033 0.0016 'International Tables Vol C Tables 4.2.6.8 and 6.1.1.4'
H H 0.0000 0.0000 'International Tables Vol C Tables 4.2.6.8 and 6.1.1.4'
S S 0.1246 0.1234 'International Tables Vol C Tables 4.2.6.8 and 6.1.1.4'
Cl Cl 0.1484 0.1585 'International Tables Vol C Tables 4.2.6.8 and 6.1.1.4'
As As 0.0499 2.0058 'International Tables Vol C Tables 4.2.6.8 and 6.1.1.4'

loop_
_geom_angle_atom_site_label_1
_geom_angle_atom_site_label_2
_geom_angle_atom_site_label_3
_geom_angle
S1 As1 S4 89.68(6)
S1 As1 Cl1 100.71(9)
S4 As1 Cl1 99.84(9)
S2 As2 S3 88.06(6)
S2 As2 Cl2 101.75(8)
S3 As2 Cl2 97.00(11)
S2 As2 Cl2' 103.85(10)
S3 As2 Cl2' 97.93(11)
Cl2 As2 Cl2' 150.67(13)
C1 S1 As1 100.0(2)
C12 S2 As2 101.33(19)
C13 S3 As2 99.3(2)
C24 S4 As1 98.1(2)
C2 C1 S1 113.8(4)
C11 C2 C3 119.3(5)
C11 C2 C1 118.7(5)
C3 C2 C1 122.0(5)
C4 C3 C2 122.5(6)
C4 C3 C8 118.9(5)
C2 C3 C8 118.6(5)
C5 C4 C3 122.0(6)
C4 C5 C6 119.7(6)
C7 C6 C5 120.8(6)
C6 C7 C8 121.2(6)
C9 C8 C3 120.5(5)
C9 C8 C7 122.0(5)
C3 C8 C7 117.5(5)
C10 C9 C8 118.7(5)
C10 C9 C12 119.0(5)
C8 C9 C12 122.3(5)
C9 C10 C11 120.9(5)
C2 C11 C10 121.9(5)
C9 C12 S2 114.1(4)
C14 C13 S3 113.4(4)
C23 C14 C15 118.7(6)
C23 C14 C13 119.0(6)
C15 C14 C13 122.3(5)
C16 C15 C20 118.4(6)
C16 C15 C14 121.5(6)
C20 C15 C14 120.0(5)
C17 C16 C15 121.0(7)
C16 C17 C18 120.0(7)
C19 C18 C17 121.3(7)
C18 C19 C20 120.7(7)
C19 C20 C15 118.4(6)
C19 C20 C21 122.5(6)
C15 C20 C21 119.0(6)
C22 C21 C20 119.3(6)
C22 C21 C24 118.8(5)
C20 C21 C24 121.9(5)
C21 C22 C23 121.5(6)
C14 C23 C22 121.4(6)
C21 C24 S4 112.6(4)
S4A As1A S1A 87.07(7)
S4A As1A Cl1A 101.01(10)
S1A As1A Cl1A 102.42(9)
S2B As2A S3B 100.6(6)
S2B As2A S3A 108.3(6)
S3B As2A S3A 27.9(4)
S2B As2A S2A 58.2(5)
S3B As2A S2A 108.2(4)
S3A As2A S2A 89.31(7)
S2B As2A Cl2A 40.3(5)
S3B As2A Cl2A 77.7(4)
S3A As2A Cl2A 100.14(8)
S2A As2A Cl2A 96.91(8)
S2B As2A Cl2B 100.4(7)
S3B As2A Cl2B 99.7(6)
S3A As2A Cl2B 72.0(4)
S2A As2A Cl2B 42.3(4)
Cl2A As2A Cl2B 136.9(5)
C1A S1A As1A 101.5(2)
C24A S4A As1A 100.3(2)
C12A S2A As2A 98.4(2)
C13A S3A As2A 101.3(2)
C9A C12A S2A 113.1(4)
C14A C13A S3A 115.2(4)
C2A C1A S1A 114.6(4)
C11A C2A C3A 118.5(6)
C11A C2A C1A 119.5(6)
C3A C2A C1A 121.9(6)
C4A C3A C2A 122.1(6)
C4A C3A C8A 118.0(6)
C2A C3A C8A 119.9(5)
C5A C4A C3A 121.7(8)
C4A C5A C6A 120.4(8)
C7A C6A C5A 121.6(8)
C6A C7A C8A 120.4(8)
C3A C8A C9A 119.5(5)
C3A C8A C7A 117.9(6)
C9A C8A C7A 122.6(6)
C10A C9A C8A 119.1(6)
C10A C9A C12A 119.4(6)
C8A C9A C12A 121.6(6)
C9A C10A C11A 122.1(6)
C2A C11A C10A 120.8(6)
C23A C14A C15A 118.9(5)
C23A C14A C13A 119.7(5)
C15A C14A C13A 121.3(5)
C16A C15A C20A 118.2(5)
C16A C15A C14A 122.3(5)
C20A C15A C14A 119.5(5)
C17A C16A C15A 121.9(6)
C16A C17A C18A 119.6(6)
C19A C18A C17A 120.7(6)
C18A C19A C20A 120.9(6)
C19A C20A C15A 118.6(5)
C19A C20A C21A 122.1(5)
C15A C20A C21A 119.2(5)
C22A C21A C20A 119.6(5)
C22A C21A C24A 118.6(6)
C20A C21A C24A 121.7(6)
C21A C22A C23A 120.5(6)
C14A C23A C22A 122.2(5)
C21A C24A S4A 114.9(4)
C2S C1S C6S 119.7(8)
C3S C2S C1S 119.8(9)
C4S C3S C2S 120.5(8)
C5S C4S C3S 122.3(8)
C4S C5S C6S 119.0(9)
C1S C6S C5S 118.7(8)
C12S C7S C8S 118.5(9)
C9S C8S C7S 120.9(9)
C10S C9S C8S 120.2(9)
C9S C10S C11S 117.9(10)
C12S C11S C10S 122.3(9)
C11S C12S C7S 120.2(9)

loop_
_geom_bond_atom_site_label_1
_geom_bond_atom_site_label_2
_geom_bond_distance
As1 S1 2.2021(15)
As1 S4 2.2077(16)
As1 Cl1 2.223(2)
As2 S2 2.2158(15)
As2 S3 2.2198(16)
As2 Cl2 2.261(3)
As2 Cl2' 2.286(4)
S1 C1 1.842(5)
S2 C12 1.842(5)
S3 C13 1.848(6)
S4 C24 1.847(6)
C1 C2 1.499(8)
C2 C11 1.377(8)
C2 C3 1.429(8)
C3 C4 1.403(8)
C3 C8 1.431(8)
C4 C5 1.361(9)
C5 C6 1.398(10)
C6 C7 1.363(9)
C7 C8 1.432(8)
C8 C9 1.430(7)
C9 C10 1.381(8)
C9 C12 1.483(7)
C10 C11 1.401(8)
C13 C14 1.502(8)
C14 C23 1.376(8)
C14 C15 1.437(8)
C15 C16 1.418(9)
C15 C20 1.424(9)
C16 C17 1.362(10)
C17 C18 1.382(10)
C18 C19 1.360(9)
C19 C20 1.410(9)
C20 C21 1.436(8)
C21 C22 1.372(8)
C21 C24 1.496(8)
C22 C23 1.405(8)
As1A S4A 2.208(2)
As1A S1A 2.2109(17)
As1A Cl1A 2.255(2)
As2A S2B 2.055(15)
As2A S3B 2.167(12)
As2A S3A 2.2027(17)
As2A S2A 2.2112(19)
As2A Cl2A 2.2757(19)
As2A Cl2B 2.295(14)
S1A C1A 1.843(7)
S4A C24A 1.844(6)
S2A C12A 1.851(6)
S3A C13A 1.865(6)
C12A C9A 1.520(9)
C13A C14A 1.504(8)
C1A C2A 1.482(9)
C2A C11A 1.374(9)
C2A C3A 1.424(8)
C3A C4A 1.412(9)
C3A C8A 1.425(8)
C4A C5A 1.356(11)
C5A C6A 1.361(12)
C6A C7A 1.356(11)
C7A C8A 1.432(9)
C8A C9A 1.430(9)
C9A C10A 1.339(8)
C10A C11A 1.423(9)
C14A C23A 1.358(8)
C14A C15A 1.431(8)
C15A C16A 1.413(8)
C15A C20A 1.423(7)
C16A C17A 1.354(9)
C17A C18A 1.390(9)
C18A C19A 1.375(9)
C19A C20A 1.399(8)
C20A C21A 1.424(8)
C21A C22A 1.373(8)
C21A C24A 1.501(8)
C22A C23A 1.403(8)
C1S C2S 1.365(13)
C1S C6S 1.376(14)
C2S C3S 1.350(11)
C3S C4S 1.334(11)
C4S C5S 1.325(12)
C5S C6S 1.400(13)
C7S C12S 1.357(11)
C7S C8S 1.382(13)
C8S C9S 1.368(14)
C9S C10S 1.364(13)
C10S C11S 1.373(13)
C11S C12S 1.345(12)
